data_4077687
loop_
_publ_author_name
'Duchateau, Robbert'
'van Santen, Rutger A.'
'Yap, G. P. A.'

_publ_section_title
;
 Silica-Grafted Borato Cocatalysts for Olefin Polymerization Modeled by
 Silsesquioxane&#x2212;Borato Complexes
;
_journal_issue 5
_journal_name_full Organometallics
_journal_page_first 809
_journal_paper_doi 10.1021/om990855o
_journal_volume 19
_journal_year 2000
_chemical_formula_sum 'C24 H16 B F15 N O'
_chemical_formula_weight 630.19
_chemical_name_systematic
; 
 ? 
;
_space_group_IT_number 14
_symmetry_cell_setting monoclinic
_symmetry_space_group_name_Hall '-P 2yn'
_symmetry_space_group_name_H-M 'P 1 21/n 1'
_atom_sites_solution_hydrogens geom
_atom_sites_solution_primary direct
_atom_sites_solution_secondary difmap
_audit_creation_method SHELXL-97
_cell_angle_alpha 90.00
_cell_angle_beta 107.098(3)
_cell_angle_gamma 90.00
_cell_formula_units_Z 4
_cell_length_a 11.891(2)
_cell_length_b 15.397(2)
_cell_length_c 14.230(2)
_cell_measurement_reflns_used 'reflections from 60 data frames'
_cell_measurement_temperature 213(2)
_cell_measurement_theta_max 28.29
_cell_measurement_theta_min 1.47
_cell_volume 2490.2(6)
_computing_cell_refinement 'Bruker SMART'
_computing_data_collection 'Bruker SMART'
_computing_data_reduction 'Bruker SHELXTL'
_computing_molecular_graphics 'Bruker SHELXTL'
_computing_publication_material 'Bruker SHELXTL'
_computing_structure_refinement 'SHELXL-97 (Sheldrick, 1997)'
_computing_structure_solution 'SHELXS-97 (Sheldrick, 1990)'
_diffrn_ambient_temperature 213(2)
_diffrn_measured_fraction_theta_full 0.672
_diffrn_measured_fraction_theta_max 0.672
_diffrn_measurement_device_type 'CCD area detector'
_diffrn_measurement_method 'phi and omega scans'
_diffrn_radiation_monochromator graphite
_diffrn_radiation_source 'fine-focus sealed tube'
_diffrn_radiation_type MoK\a
_diffrn_radiation_wavelength 0.71073
_diffrn_reflns_av_R_equivalents 0.0416
_diffrn_reflns_av_sigmaI/netI 0.1143
_diffrn_reflns_limit_h_max 14
_diffrn_reflns_limit_h_min -15
_diffrn_reflns_limit_k_max 18
_diffrn_reflns_limit_k_min 0
_diffrn_reflns_limit_l_max 18
_diffrn_reflns_limit_l_min 0
_diffrn_reflns_number 5659
_diffrn_reflns_theta_full 28.64
_diffrn_reflns_theta_max 28.64
_diffrn_reflns_theta_min 1.97
_diffrn_standards_decay_% <1
_diffrn_standards_number '50 standard frames at start and end'
_exptl_absorpt_coefficient_mu 0.179
_exptl_absorpt_correction_T_max 0.928073
_exptl_absorpt_correction_T_min 0.407698
_exptl_absorpt_correction_type multi-scan
_exptl_absorpt_process_details 'Blessing,R., Acta Cryst. (1995) A51 33-38.'
_exptl_crystal_colour colourless
_exptl_crystal_density_diffrn 1.681
_exptl_crystal_density_method 'not measured'
_exptl_crystal_description block
_exptl_crystal_F_000 1260
_exptl_crystal_size_max 0.2
_exptl_crystal_size_mid 0.2
_exptl_crystal_size_min 0.2
_refine_diff_density_max 0.476
_refine_diff_density_min -0.367
_refine_diff_density_rms 0.075
_refine_ls_extinction_method none
_refine_ls_goodness_of_fit_ref 1.031
_refine_ls_hydrogen_treatment mixed
_refine_ls_matrix_type full
_refine_ls_number_parameters 379
_refine_ls_number_reflns 4300
_refine_ls_number_restraints 0
_refine_ls_restrained_S_all 1.031
_refine_ls_R_factor_all 0.1080
_refine_ls_R_factor_gt 0.0547
_refine_ls_shift/su_max 0.000
_refine_ls_shift/su_mean 0.000
_refine_ls_structure_factor_coef Fsqd
_refine_ls_weighting_details 'calc w=1/[\s^2^(Fo^2^)+(0.0300P)^2^+0.0000P] where P=(Fo^2^+2Fc^2^)/3'
_refine_ls_weighting_scheme calc
_refine_ls_wR_factor_gt 0.1186
_refine_ls_wR_factor_ref 0.1300
_reflns_number_gt 2041
_reflns_number_total 4300
_reflns_threshold_expression >2sigma(I)
_cod_data_source_file om990855o.cif
_cod_data_source_block rd001
_cod_depositor_comments
;
The following automatic conversions were performed:

'_symmetry_cell_setting' value 'Monoclinic' changed to 'monoclinic'
according to /home/saulius/struct/CIF-dictionaries/cif_core.dic
dictionary named 'cif_core.dic' version 2.4.2 from 2011-04-26.

Automatic conversion script
Id: cif_fix_values 1715 2011-07-08 13:25:40Z adriana 
;
_cod_original_cell_volume 2490.1(7)
_cod_original_sg_symbol_H-M P2(1)/n
_cod_database_code 4077687

loop_
_symmetry_equiv_pos_as_xyz
'x, y, z'
'-x+1/2, y+1/2, -z+1/2'
'-x, -y, -z'
'x-1/2, -y-1/2, z-1/2'

loop_
_atom_site_label
_atom_site_type_symbol
_atom_site_fract_x
_atom_site_fract_y
_atom_site_fract_z
_atom_site_U_iso_or_equiv
_atom_site_adp_type
_atom_site_occupancy
_atom_site_symmetry_multiplicity
_atom_site_calc_flag
_atom_site_refinement_flags
N N 0.6623(3) 0.3014(2) 0.0408(3) 0.0363(9) Uani 1 1 d .
H1A H 0.6383 0.3120 0.0956 0.044 Uiso 1 1 calc R
O O 0.6089(2) 0.35174(17) 0.2069(2) 0.0330(7) Uani 1 1 d .
B B 0.5297(4) 0.3176(3) 0.2627(4) 0.0289(12) Uani 1 1 d .
F1 F 0.35971(19) 0.17898(15) 0.1500(2) 0.0498(7) Uani 1 1 d .
F2 F 0.4148(2) 0.01611(17) 0.1256(3) 0.0689(9) Uani 1 1 d .
F3 F 0.6334(2) -0.04765(16) 0.2210(2) 0.0625(9) Uani 1 1 d .
F4 F 0.7954(2) 0.05874(16) 0.3397(2) 0.0518(8) Uani 1 1 d .
F5 F 0.74228(19) 0.22343(16) 0.36442(18) 0.0450(7) Uani 1 1 d .
F6 F 0.5492(2) 0.22601(15) 0.45834(17) 0.0394(6) Uani 1 1 d .
F7 F 0.6076(2) 0.30120(15) 0.63377(17) 0.0430(7) Uani 1 1 d .
F8 F 0.6690(2) 0.47099(17) 0.65535(19) 0.0519(7) Uani 1 1 d .
F9 F 0.6660(2) 0.56713(16) 0.4942(2) 0.0495(7) Uani 1 1 d .
F10 F 0.5986(2) 0.49739(15) 0.31627(17) 0.0431(7) Uani 1 1 d .
F11 F 0.33586(18) 0.28837(16) 0.34766(17) 0.0443(7) Uani 1 1 d .
F12 F 0.11789(19) 0.34939(16) 0.28410(18) 0.0448(7) Uani 1 1 d .
F13 F 0.0435(2) 0.43886(17) 0.1119(2) 0.0537(8) Uani 1 1 d .
F14 F 0.1966(2) 0.46808(19) 0.0066(2) 0.0602(8) Uani 1 1 d .
F15 F 0.4172(2) 0.41577(17) 0.07104(19) 0.0545(8) Uani 1 1 d .
C1 C 0.4697(3) 0.1531(3) 0.2009(4) 0.0348(11) Uani 1 1 d .
C2 C 0.4963(4) 0.0680(3) 0.1874(4) 0.0386(11) Uani 1 1 d .
C3 C 0.6050(4) 0.0356(3) 0.2333(4) 0.0399(12) Uani 1 1 d .
C4 C 0.6869(4) 0.0905(3) 0.2934(3) 0.0348(11) Uani 1 1 d .
C5 C 0.6576(3) 0.1740(3) 0.3043(3) 0.0294(10) Uani 1 1 d .
C6 C 0.5486(3) 0.2116(3) 0.2583(3) 0.0270(10) Uani 1 1 d .
C7 C 0.5762(3) 0.3121(2) 0.4619(3) 0.0273(9) Uani 1 1 d .
C8 C 0.6083(3) 0.3496(3) 0.5546(3) 0.0308(10) Uani 1 1 d .
C9 C 0.6380(3) 0.4357(3) 0.5656(3) 0.0316(10) Uani 1 1 d .
C10 C 0.6364(3) 0.4824(3) 0.4852(3) 0.0301(10) Uani 1 1 d .
C11 C 0.6035(3) 0.4443(3) 0.3934(3) 0.0289(10) Uani 1 1 d .
C12 C 0.5719(3) 0.3573(3) 0.3763(3) 0.0267(10) Uani 1 1 d .
C13 C 0.3062(3) 0.3349(3) 0.2623(3) 0.0281(10) Uani 1 1 d .
C14 C 0.1933(4) 0.3653(3) 0.2322(3) 0.0318(11) Uani 1 1 d .
C15 C 0.1552(3) 0.4096(3) 0.1458(3) 0.0351(11) Uani 1 1 d .
C16 C 0.2330(4) 0.4253(3) 0.0931(3) 0.0403(12) Uani 1 1 d .
C17 C 0.3474(4) 0.3957(3) 0.1290(3) 0.0349(11) Uani 1 1 d .
C18 C 0.3910(3) 0.3500(3) 0.2148(3) 0.0278(10) Uani 1 1 d .
C19 C 0.7943(3) 0.3096(3) 0.0730(3) 0.0471(13) Uani 1 1 d .
H19A H 0.8247 0.2903 0.0195 0.057 Uiso 1 1 calc R
H19B H 0.8158 0.3708 0.0863 0.057 Uiso 1 1 calc R
C20 C 0.8506(4) 0.2567(3) 0.1635(4) 0.0539(14) Uani 1 1 d .
H20A H 0.9354 0.2636 0.1815 0.081 Uiso 1 1 calc R
H20B H 0.8306 0.1960 0.1503 0.081 Uiso 1 1 calc R
H20C H 0.8222 0.2766 0.2171 0.081 Uiso 1 1 calc R
C21 C 0.6241(3) 0.2104(3) 0.0087(3) 0.0401(12) Uani 1 1 d .
H21A H 0.6522 0.1715 0.0652 0.048 Uiso 1 1 calc R
H21B H 0.6617 0.1925 -0.0410 0.048 Uiso 1 1 calc R
C22 C 0.4924(4) 0.1991(3) -0.0336(4) 0.0526(14) Uani 1 1 d .
H22A H 0.4747 0.1388 -0.0517 0.079 Uiso 1 1 calc R
H22B H 0.4639 0.2354 -0.0914 0.079 Uiso 1 1 calc R
H22C H 0.4541 0.2158 0.0152 0.079 Uiso 1 1 calc R
C23 C 0.6048(4) 0.3707(3) -0.0344(3) 0.0475(13) Uani 1 1 d .
H23A H 0.6279 0.4280 -0.0052 0.057 Uiso 1 1 calc R
H23B H 0.5191 0.3659 -0.0491 0.057 Uiso 1 1 calc R
C24 C 0.6367(5) 0.3647(3) -0.1306(3) 0.0564(15) Uani 1 1 d .
H24A H 0.5963 0.4102 -0.1749 0.085 Uiso 1 1 calc R
H24B H 0.6131 0.3085 -0.1607 0.085 Uiso 1 1 calc R
H24C H 0.7210 0.3716 -0.1173 0.085 Uiso 1 1 calc R

loop_
_atom_site_aniso_label
_atom_site_aniso_U_11
_atom_site_aniso_U_22
_atom_site_aniso_U_33
_atom_site_aniso_U_23
_atom_site_aniso_U_13
_atom_site_aniso_U_12
N 0.0317(19) 0.050(3) 0.028(2) 0.000(2) 0.0108(19) 0.0054(18)
O 0.0265(14) 0.0442(18) 0.0331(18) -0.0046(15) 0.0161(15) -0.0067(14)
B 0.022(2) 0.040(3) 0.022(3) 0.000(2) 0.002(2) 0.000(2)
F1 0.0256(13) 0.0400(16) 0.071(2) -0.0075(15) -0.0064(14) 0.0010(12)
F2 0.0483(16) 0.0413(17) 0.102(3) -0.0228(18) -0.0019(18) -0.0039(14)
F3 0.0641(18) 0.0343(17) 0.084(3) -0.0049(16) 0.0142(18) 0.0141(14)
F4 0.0399(14) 0.0576(18) 0.054(2) 0.0031(15) 0.0072(15) 0.0245(14)
F5 0.0283(13) 0.0613(18) 0.0374(18) -0.0138(14) -0.0029(13) 0.0043(12)
F6 0.0459(14) 0.0339(15) 0.0379(16) 0.0013(13) 0.0115(14) -0.0038(12)
F7 0.0479(14) 0.0504(17) 0.0299(16) 0.0087(14) 0.0101(14) 0.0041(13)
F8 0.0539(16) 0.0587(18) 0.0408(18) -0.0174(15) 0.0101(15) -0.0030(14)
F9 0.0575(16) 0.0389(17) 0.0498(19) -0.0140(14) 0.0124(15) -0.0129(13)
F10 0.0543(15) 0.0354(15) 0.0423(18) 0.0033(13) 0.0182(15) -0.0045(12)
F11 0.0271(12) 0.0666(19) 0.0369(16) 0.0155(14) 0.0061(13) -0.0019(13)
F12 0.0306(13) 0.0644(18) 0.0437(17) 0.0071(14) 0.0176(14) -0.0011(13)
F13 0.0286(13) 0.070(2) 0.059(2) 0.0171(16) 0.0075(14) 0.0140(13)
F14 0.0460(15) 0.086(2) 0.047(2) 0.0347(17) 0.0115(16) 0.0219(15)
F15 0.0428(15) 0.083(2) 0.0454(18) 0.0298(15) 0.0250(15) 0.0208(14)
C1 0.023(2) 0.035(3) 0.040(3) 0.004(2) 0.000(2) 0.007(2)
C2 0.034(3) 0.030(3) 0.044(3) -0.007(2) -0.001(2) -0.004(2)
C3 0.046(3) 0.027(3) 0.049(3) 0.000(2) 0.017(3) 0.012(2)
C4 0.030(2) 0.047(3) 0.024(3) 0.003(2) 0.004(2) 0.011(2)
C5 0.022(2) 0.044(3) 0.018(3) -0.009(2) -0.002(2) 0.000(2)
C6 0.026(2) 0.031(3) 0.023(3) 0.000(2) 0.005(2) -0.0020(19)
C7 0.024(2) 0.021(2) 0.034(3) -0.003(2) 0.005(2) 0.0005(18)
C8 0.023(2) 0.038(3) 0.032(3) 0.007(2) 0.009(2) 0.003(2)
C9 0.027(2) 0.036(3) 0.029(3) -0.013(2) 0.003(2) 0.000(2)
C10 0.030(2) 0.023(3) 0.036(3) -0.006(2) 0.008(2) -0.0032(19)
C11 0.028(2) 0.030(3) 0.029(3) -0.002(2) 0.008(2) -0.0057(19)
C12 0.0175(19) 0.041(3) 0.019(2) 0.005(2) 0.0012(19) 0.0001(19)
C13 0.027(2) 0.029(3) 0.023(3) 0.001(2) -0.001(2) -0.0013(18)
C14 0.023(2) 0.037(3) 0.035(3) -0.003(2) 0.008(2) -0.0050(19)
C15 0.024(2) 0.039(3) 0.036(3) 0.004(2) -0.002(2) 0.007(2)
C16 0.034(3) 0.055(3) 0.028(3) 0.016(3) 0.003(2) 0.013(2)
C17 0.029(2) 0.048(3) 0.030(3) 0.002(2) 0.011(2) 0.004(2)
C18 0.023(2) 0.034(3) 0.022(3) -0.004(2) 0.001(2) 0.0015(19)
C19 0.029(2) 0.076(4) 0.037(3) -0.001(3) 0.011(2) -0.004(3)
C20 0.028(2) 0.081(4) 0.048(4) 0.000(3) 0.003(3) 0.000(2)
C21 0.035(2) 0.045(3) 0.037(3) -0.006(2) 0.005(2) 0.004(2)
C22 0.040(3) 0.066(4) 0.042(3) -0.001(3) -0.003(3) -0.006(3)
C23 0.058(3) 0.048(3) 0.041(3) 0.001(3) 0.021(3) 0.010(3)
C24 0.075(4) 0.061(3) 0.034(3) 0.009(3) 0.018(3) 0.020(3)

loop_
_atom_type_symbol
_atom_type_description
_atom_type_scat_dispersion_real
_atom_type_scat_dispersion_imag
_atom_type_scat_source
C C 0.0033 0.0016 'International Tables Vol C Tables 4.2.6.8 and 6.1.1.4'
H H 0.0000 0.0000 'International Tables Vol C Tables 4.2.6.8 and 6.1.1.4'
B B 0.0013 0.0007 'International Tables Vol C Tables 4.2.6.8 and 6.1.1.4'
N N 0.0061 0.0033 'International Tables Vol C Tables 4.2.6.8 and 6.1.1.4'
O O 0.0106 0.0060 'International Tables Vol C Tables 4.2.6.8 and 6.1.1.4'
F F 0.0171 0.0103 'International Tables Vol C Tables 4.2.6.8 and 6.1.1.4'

loop_
_geom_angle_atom_site_label_1
_geom_angle_atom_site_label_2
_geom_angle_atom_site_label_3
_geom_angle
C21 N C19 111.4(3)
C21 N C23 113.9(3)
C19 N C23 111.6(3)
O B C6 102.3(3)
O B C12 109.3(3)
C6 B C12 113.3(3)
O B C18 112.3(3)
C6 B C18 114.2(3)
C12 B C18 105.5(3)
F1 C1 C2 115.5(4)
F1 C1 C6 120.3(4)
C2 C1 C6 124.1(4)
F2 C2 C3 119.4(4)
F2 C2 C1 120.1(4)
C3 C2 C1 120.5(4)
F3 C3 C2 121.7(5)
F3 C3 C4 120.3(4)
C2 C3 C4 118.0(4)
C5 C4 F4 121.9(4)
C5 C4 C3 119.7(4)
F4 C4 C3 118.5(4)
F5 C5 C4 116.1(4)
F5 C5 C6 118.8(4)
C4 C5 C6 125.2(4)
C1 C6 C5 112.5(4)
C1 C6 B 126.2(4)
C5 C6 B 120.7(4)
F6 C7 C8 115.9(4)
F6 C7 C12 120.5(4)
C8 C7 C12 123.6(4)
F7 C8 C9 120.1(4)
F7 C8 C7 119.7(4)
C9 C8 C7 120.1(4)
F8 C9 C10 121.7(4)
F8 C9 C8 119.5(4)
C10 C9 C8 118.7(4)
C9 C10 F9 119.9(4)
C9 C10 C11 120.4(4)
F9 C10 C11 119.7(4)
F10 C11 C10 116.3(4)
F10 C11 C12 119.5(4)
C10 C11 C12 124.2(4)
C7 C12 C11 112.9(4)
C7 C12 B 126.2(4)
C11 C12 B 120.8(4)
F11 C13 C14 115.6(3)
F11 C13 C18 119.2(3)
C14 C13 C18 125.2(4)
F12 C14 C15 119.3(4)
F12 C14 C13 121.2(4)
C15 C14 C13 119.4(4)
F13 C15 C14 121.4(4)
F13 C15 C16 119.7(4)
C14 C15 C16 118.9(4)
F14 C16 C15 119.8(4)
F14 C16 C17 120.9(4)
C15 C16 C17 119.2(4)
F15 C17 C18 121.0(4)
F15 C17 C16 114.2(4)
C18 C17 C16 124.8(4)
C17 C18 C13 112.4(3)
C17 C18 B 126.0(3)
C13 C18 B 121.6(4)
C20 C19 N 112.1(3)
N C21 C22 114.4(4)
N C23 C24 114.1(3)

loop_
_geom_bond_atom_site_label_1
_geom_bond_atom_site_label_2
_geom_bond_distance
N C21 1.503(5)
N C19 1.505(5)
N C23 1.524(5)
O B 1.495(5)
B C6 1.652(6)
B C12 1.662(6)
B C18 1.665(6)
F1 C1 1.356(5)
F2 C2 1.360(5)
F3 C3 1.349(5)
F4 C4 1.356(5)
F5 C5 1.349(4)
F6 C7 1.361(4)
F7 C8 1.353(4)
F8 C9 1.336(5)
F9 C10 1.348(4)
F10 C11 1.356(4)
F11 C13 1.364(4)
F12 C14 1.342(4)
F13 C15 1.350(5)
F14 C16 1.351(5)
F15 C17 1.366(4)
C1 C2 1.374(6)
C1 C6 1.381(5)
C2 C3 1.360(6)
C3 C4 1.381(6)
C4 C5 1.352(6)
C5 C6 1.394(5)
C7 C8 1.386(6)
C7 C12 1.391(5)
C8 C9 1.369(5)
C9 C10 1.347(6)
C10 C11 1.379(6)
C11 C12 1.393(5)
C13 C14 1.366(6)
C13 C18 1.389(5)
C14 C15 1.362(6)
C15 C16 1.372(5)
C16 C17 1.383(6)
C17 C18 1.372(6)
C19 C20 1.505(6)
C21 C22 1.514(6)
C23 C24 1.528(6)
